data_7109352
loop_
_publ_author_name
'Takayuki Nakajima'
'Miyuki Sakamoto'
'Sachi Kurai'
'Bunsho Kure'
'Tomoaki Tanase'

_publ_section_title
;
 Reversible dioxygen binding on asymmetric dinuclear rhodium centres
;
_journal_name_full Chem.Commun.
_journal_page_first 5250
_journal_paper_doi 10.1039/c3cc41815d
_journal_volume 49
_journal_year 2013
_chemical_formula_moiety 'C47 H51 Cl4 N O2 P4 Rh2 '
_chemical_formula_sum 'C47 H51 Cl4 N O2 P4 Rh2'
_chemical_formula_weight 1133.44
_space_group_IT_number 33
_symmetry_cell_setting orthorhombic
_symmetry_Int_Tables_number 33
_symmetry_space_group_name_Hall 'P 2c -2n'
_symmetry_space_group_name_H-M 'P n a 21'
_cell_angle_alpha 90.0000
_cell_angle_beta 90.0000
_cell_angle_gamma 90.0000
_cell_formula_units_Z 4
_cell_length_a 29.706(15)
_cell_length_b 14.423(7)
_cell_length_c 11.405(6)
_cell_measurement_reflns_used 13325
_cell_measurement_temperature 153(2)
_cell_measurement_theta_max 30.5
_cell_measurement_theta_min 2.3
_cell_volume 4886(4)
_computing_cell_refinement CrystalClear
_computing_data_collection CrystalClear
_computing_data_reduction CrystalStructure
_computing_molecular_graphics ORTEP-II
_computing_publication_material 'CrystalStructure 3.8'
_computing_structure_refinement SHELXL
_computing_structure_solution SIR97
_diffrn_ambient_temperature 153(2)
_diffrn_detector_area_resol_mean 14.63
_diffrn_measured_fraction_theta_full 0.989
_diffrn_measured_fraction_theta_max 0.990
_diffrn_measurement_device_type 'Rigaku Saturn'
_diffrn_measurement_method \w
_diffrn_radiation_type 'Mo K\a'
_diffrn_radiation_wavelength 0.71075
_diffrn_reflns_av_R_equivalents 0.065
_diffrn_reflns_limit_h_max 38
_diffrn_reflns_limit_h_min -38
_diffrn_reflns_limit_k_max 18
_diffrn_reflns_limit_k_min -18
_diffrn_reflns_limit_l_max 14
_diffrn_reflns_limit_l_min -14
_diffrn_reflns_number 42551
_diffrn_reflns_theta_full 27.50
_diffrn_reflns_theta_max 27.49
_exptl_absorpt_coefficient_mu 1.061
_exptl_absorpt_correction_T_max 0.989
_exptl_absorpt_correction_T_min 0.742
_exptl_absorpt_correction_type multi-scan
_exptl_absorpt_process_details 'Jacobson, R. (1998) Private communication'
_exptl_crystal_colour orange
_exptl_crystal_density_diffrn 1.541
_exptl_crystal_density_method 'not measured'
_exptl_crystal_description needle
_exptl_crystal_F_000 2296.00
_exptl_crystal_size_max 0.25
_exptl_crystal_size_mid 0.01
_exptl_crystal_size_min 0.01
_refine_diff_density_max 1.07
_refine_diff_density_min -1.34
_refine_ls_abs_structure_details 'Flack, H. D. (1983), Acta Cryst. A39, 876-881. 5078 Friedel Pairs'
_refine_ls_abs_structure_Flack 0.08(4)
_refine_ls_extinction_method none
_refine_ls_goodness_of_fit_ref 1.067
_refine_ls_hydrogen_treatment refall
_refine_ls_number_parameters 542
_refine_ls_number_reflns 10915
_refine_ls_R_factor_gt 0.0672
_refine_ls_shift/su_max 0.0030
_refine_ls_structure_factor_coef Fsqd
_refine_ls_weighting_details 'w = 1/[\s^2^(Fo^2^)+(0.1075P)^2^+1.6205P] where P=(Fo^2^+2Fc^2^)/3'
_refine_ls_weighting_scheme calc
_refine_ls_wR_factor_ref 0.1825
_reflns_number_gt 9275
_reflns_number_total 10915
_reflns_threshold_expression F^2^>2.0\s(F^2^)
_cod_data_source_file c3cc41815d.txt
_cod_data_source_block '_[Rh2Cl2(O2)(tBuNC)(dpmppp)](2d)'
_cod_original_cell_volume 4887(4)
_cod_original_formula_sum 'C47 H51 Cl4 N O2 P4 Rh2 '
_cod_database_code 7109352

loop_
_symmetry_equiv_pos_site_id
_symmetry_equiv_pos_as_xyz
1 +X,+Y,+Z
2 1/2-X,1/2+Y,1/2+Z
3 1/2+X,1/2-Y,+Z
4 -X,-Y,1/2+Z

loop_
_atom_site_label
_atom_site_type_symbol
_atom_site_fract_x
_atom_site_fract_y
_atom_site_fract_z
_atom_site_U_iso_or_equiv
_atom_site_adp_type
_atom_site_occupancy
_atom_site_symmetry_multiplicity
_atom_site_calc_flag
_atom_site_refinement_flags
Rh(1) Rh 0.783266(15) 0.00937(3) 0.27577(6) 0.03253(14) Uani 1.00 1 d .
Rh(2) Rh 0.861371(17) 0.08742(4) 0.36291(5) 0.03499(14) Uani 1.00 1 d .
Cl(1) Cl 0.80985(7) -0.11592(13) 0.15161(17) 0.0436(4) Uani 1.00 1 d .
Cl(2) Cl 0.76728(8) -0.10281(14) 0.42700(18) 0.0495(4) Uani 1.00 1 d .
Cl(3) Cl 0.98582(11) 0.3544(2) 0.5584(4) 0.1068(12) Uani 1.00 1 d .
Cl(4) Cl 0.93235(16) 0.4974(2) 0.4474(4) 0.1073(12) Uani 1.00 1 d .
P(1) P 0.89223(7) 0.10331(14) 0.17299(18) 0.0389(4) Uani 1.00 1 d .
P(2) P 0.79239(6) 0.10851(13) 0.12810(16) 0.0349(3) Uani 1.00 1 d .
P(3) P 0.75035(6) 0.11331(13) 0.38962(16) 0.0353(3) Uani 1.00 1 d .
P(4) P 0.82923(6) 0.09310(13) 0.55249(17) 0.0345(3) Uani 1.00 1 d .
O(1) O 0.86514(17) 0.2281(3) 0.3767(5) 0.0455(12) Uani 1.00 1 d .
O(2) O 0.90574(18) 0.1838(3) 0.4194(5) 0.0471(12) Uani 1.00 1 d .
N(1) N 0.8914(2) -0.1200(4) 0.3828(6) 0.0477(16) Uani 1.00 1 d .
C(1) C 0.8766(2) -0.0438(5) 0.3734(7) 0.0464(17) Uani 1.00 1 d .
C(2) C 0.8483(2) 0.0944(5) 0.0590(7) 0.0445(17) Uani 1.00 1 d .
C(3) C 0.7904(2) 0.2342(5) 0.1563(7) 0.0405(15) Uani 1.00 1 d .
C(4) C 0.7512(2) 0.2671(5) 0.2363(6) 0.0410(15) Uani 1.00 1 d .
C(5) C 0.7581(2) 0.2385(4) 0.3661(7) 0.0406(14) Uani 1.00 1 d .
C(6) C 0.7668(2) 0.0974(5) 0.5445(6) 0.0400(16) Uani 1.00 1 d .
C(7) C 0.9052(2) -0.2164(5) 0.3966(8) 0.0516(19) Uani 1.00 1 d .
C(8) C 0.9036(3) -0.2606(6) 0.2759(9) 0.067(2) Uani 1.00 1 d .
C(9) C 0.9537(4) -0.2137(7) 0.4437(11) 0.082(3) Uani 1.00 1 d .
C(10) C 0.8725(3) -0.2600(6) 0.4825(9) 0.064(2) Uani 1.00 1 d .
C(11) C 0.9356(2) 0.0202(5) 0.1251(8) 0.0463(18) Uani 1.00 1 d .
C(12) C 0.9657(3) -0.0128(7) 0.2120(10) 0.064(2) Uani 1.00 1 d .
C(13) C 1.0022(3) -0.0684(8) 0.1785(10) 0.076(3) Uani 1.00 1 d .
C(14) C 1.0066(3) -0.0932(8) 0.0606(11) 0.073(3) Uani 1.00 1 d .
C(15) C 0.9753(3) -0.0683(9) -0.0191(11) 0.081(3) Uani 1.00 1 d .
C(16) C 0.9414(3) -0.0023(6) 0.0098(10) 0.063(2) Uani 1.00 1 d .
C(17) C 0.9209(2) 0.2141(6) 0.1520(7) 0.0481(18) Uani 1.00 1 d .
C(18) C 0.9631(3) 0.2256(7) 0.2099(8) 0.061(2) Uani 1.00 1 d .
C(19) C 0.9860(3) 0.3106(8) 0.2001(8) 0.065(2) Uani 1.00 1 d .
C(20) C 0.9694(4) 0.3854(8) 0.1364(10) 0.086(4) Uani 1.00 1 d .
C(21) C 0.9278(5) 0.3710(7) 0.0825(10) 0.080(3) Uani 1.00 1 d .
C(22) C 0.9031(3) 0.2865(7) 0.0900(9) 0.060(2) Uani 1.00 1 d .
C(23) C 0.7531(2) 0.0893(4) 0.0066(7) 0.0380(15) Uani 1.00 1 d .
C(24) C 0.7466(2) 0.1559(5) -0.0838(6) 0.0417(15) Uani 1.00 1 d .
C(25) C 0.7158(2) 0.1403(6) -0.1736(7) 0.051(2) Uani 1.00 1 d .
C(26) C 0.6916(2) 0.0592(7) -0.1771(7) 0.053(2) Uani 1.00 1 d .
C(27) C 0.6973(2) -0.0085(5) -0.0918(7) 0.0453(18) Uani 1.00 1 d .
C(28) C 0.7280(2) 0.0076(5) -0.0003(6) 0.0396(16) Uani 1.00 1 d .
C(29) C 0.6878(2) 0.1061(4) 0.3890(6) 0.0378(15) Uani 1.00 1 d .
C(30) C 0.6653(2) 0.0901(5) 0.2849(8) 0.0468(18) Uani 1.00 1 d .
C(31) C 0.6186(2) 0.0895(5) 0.2767(9) 0.051(2) Uani 1.00 1 d .
C(32) C 0.5936(2) 0.1017(6) 0.3775(9) 0.057(2) Uani 1.00 1 d .
C(33) C 0.6154(2) 0.1194(7) 0.4853(8) 0.059(2) Uani 1.00 1 d .
C(34) C 0.6622(2) 0.1229(6) 0.4896(7) 0.0494(19) Uani 1.00 1 d .
C(35) C 0.8447(2) 0.1956(5) 0.6403(7) 0.0438(16) Uani 1.00 1 d .
C(36) C 0.8160(3) 0.2726(6) 0.6531(8) 0.0516(19) Uani 1.00 1 d .
C(37) C 0.8296(3) 0.3461(6) 0.7306(9) 0.058(2) Uani 1.00 1 d .
C(38) C 0.8697(3) 0.3436(6) 0.7872(9) 0.058(2) Uani 1.00 1 d .
C(39) C 0.8980(3) 0.2679(7) 0.7699(9) 0.067(2) Uani 1.00 1 d .
C(40) C 0.8864(2) 0.1956(5) 0.6946(8) 0.0491(18) Uani 1.00 1 d .
C(41) C 0.8434(2) 0.0020(5) 0.6587(7) 0.0399(16) Uani 1.00 1 d .
C(42) C 0.8151(2) -0.0202(5) 0.7539(7) 0.0420(17) Uani 1.00 1 d .
C(43) C 0.8286(2) -0.0842(5) 0.8377(6) 0.0445(18) Uani 1.00 1 d .
C(44) C 0.8691(3) -0.1262(6) 0.8294(8) 0.061(2) Uani 1.00 1 d .
C(45) C 0.8982(3) -0.1056(6) 0.7384(8) 0.061(2) Uani 1.00 1 d .
C(46) C 0.8868(2) -0.0388(6) 0.6541(7) 0.0464(17) Uani 1.00 1 d .
C(47) C 0.9343(4) 0.3845(8) 0.4847(13) 0.085(3) Uani 1.00 1 d .
H(1) H 0.8502 0.0332 0.0200 0.053 Uiso 1.00 1 c R
H(2) H 0.8529 0.1431 -0.0010 0.053 Uiso 1.00 1 c R
H(3) H 0.8192 0.2530 0.1930 0.049 Uiso 1.00 1 c R
H(4) H 0.7881 0.2668 0.0802 0.049 Uiso 1.00 1 c R
H(5) H 0.7226 0.2402 0.2074 0.049 Uiso 1.00 1 c R
H(6) H 0.7487 0.3354 0.2314 0.049 Uiso 1.00 1 c R
H(7) H 0.7365 0.2730 0.4158 0.049 Uiso 1.00 1 c R
H(8) H 0.7889 0.2562 0.3909 0.049 Uiso 1.00 1 c R
H(9) H 0.7538 0.0391 0.5754 0.048 Uiso 1.00 1 c R
H(10) H 0.7553 0.1496 0.5924 0.048 Uiso 1.00 1 c R
H(11) H 0.8737 -0.2874 0.2627 0.081 Uiso 1.00 1 c R
H(12) H 0.9264 -0.3095 0.2709 0.081 Uiso 1.00 1 c R
H(13) H 0.9096 -0.2134 0.2161 0.081 Uiso 1.00 1 c R
H(14) H 0.9748 -0.2129 0.3779 0.099 Uiso 1.00 1 c R
H(15) H 0.9592 -0.2687 0.4921 0.099 Uiso 1.00 1 c R
H(16) H 0.9579 -0.1578 0.4913 0.099 Uiso 1.00 1 c R
H(17) H 0.8839 -0.2521 0.5625 0.077 Uiso 1.00 1 c R
H(18) H 0.8695 -0.3263 0.4652 0.077 Uiso 1.00 1 c R
H(19) H 0.8431 -0.2299 0.4753 0.077 Uiso 1.00 1 c R
H(20) H 0.9611 0.0026 0.2922 0.077 Uiso 1.00 1 c R
H(21) H 1.0236 -0.0888 0.2349 0.091 Uiso 1.00 1 c R
H(22) H 1.0321 -0.1281 0.0362 0.088 Uiso 1.00 1 c R
H(23) H 0.9759 -0.0950 -0.0952 0.097 Uiso 1.00 1 c R
H(24) H 0.9233 0.0252 -0.0494 0.075 Uiso 1.00 1 c R
H(25) H 0.9757 0.1763 0.2546 0.073 Uiso 1.00 1 c R
H(26) H 1.0141 0.3173 0.2390 0.078 Uiso 1.00 1 c R
H(27) H 0.9853 0.4423 0.1301 0.103 Uiso 1.00 1 c R
H(28) H 0.9153 0.4204 0.0382 0.096 Uiso 1.00 1 c R
H(29) H 0.8747 0.2806 0.0525 0.072 Uiso 1.00 1 c R
H(30) H 0.7635 0.2118 -0.0828 0.050 Uiso 1.00 1 c R
H(31) H 0.7115 0.1859 -0.2326 0.061 Uiso 1.00 1 c R
H(32) H 0.6706 0.0493 -0.2388 0.064 Uiso 1.00 1 c R
H(33) H 0.6808 -0.0648 -0.0953 0.054 Uiso 1.00 1 c R
H(34) H 0.7317 -0.0384 0.0586 0.048 Uiso 1.00 1 c R
H(35) H 0.6824 0.0790 0.2160 0.056 Uiso 1.00 1 c R
H(36) H 0.6042 0.0809 0.2032 0.062 Uiso 1.00 1 c R
H(37) H 0.5617 0.0982 0.3745 0.069 Uiso 1.00 1 c R
H(38) H 0.5982 0.1290 0.5545 0.071 Uiso 1.00 1 c R
H(39) H 0.6768 0.1367 0.5616 0.059 Uiso 1.00 1 c R
H(40) H 0.7883 0.2758 0.6116 0.062 Uiso 1.00 1 c R
H(41) H 0.8101 0.3975 0.7422 0.070 Uiso 1.00 1 c R
H(42) H 0.8783 0.3927 0.8380 0.069 Uiso 1.00 1 c R
H(43) H 0.9259 0.2654 0.8105 0.080 Uiso 1.00 1 c R
H(44) H 0.9070 0.1465 0.6806 0.059 Uiso 1.00 1 c R
H(45) H 0.7865 0.0089 0.7606 0.050 Uiso 1.00 1 c R
H(46) H 0.8093 -0.0985 0.9015 0.053 Uiso 1.00 1 c R
H(47) H 0.8778 -0.1705 0.8869 0.074 Uiso 1.00 1 c R
H(48) H 0.9262 -0.1371 0.7328 0.073 Uiso 1.00 1 c R
H(49) H 0.9077 -0.0212 0.5952 0.056 Uiso 1.00 1 c R
H(50) H 0.9313 0.3463 0.4130 0.102 Uiso 1.00 1 c R
H(51) H 0.9085 0.3701 0.5366 0.102 Uiso 1.00 1 c R

loop_
_atom_site_aniso_label
_atom_site_aniso_U_11
_atom_site_aniso_U_22
_atom_site_aniso_U_33
_atom_site_aniso_U_12
_atom_site_aniso_U_13
_atom_site_aniso_U_23
Rh(1) 0.0362(2) 0.0335(2) 0.0279(2) 0.00088(17) -0.0004(2) 0.0023(2)
Rh(2) 0.0386(2) 0.0374(2) 0.0290(2) -0.00123(19) 0.0006(2) 0.0000(2)
Cl(1) 0.0568(10) 0.0409(9) 0.0330(9) 0.0055(7) 0.0006(7) -0.0024(7)
Cl(2) 0.0698(12) 0.0412(9) 0.0377(10) -0.0042(8) 0.0048(9) 0.0078(8)
Cl(3) 0.0709(17) 0.091(2) 0.159(3) 0.0020(15) 0.008(2) 0.026(2)
Cl(4) 0.123(2) 0.0611(17) 0.138(3) 0.0017(16) -0.017(2) -0.0014(19)
P(1) 0.0406(9) 0.0452(10) 0.0310(9) -0.0078(7) 0.0019(7) -0.0000(8)
P(2) 0.0458(9) 0.0332(9) 0.0257(9) 0.0019(6) 0.0023(7) 0.0032(7)
P(3) 0.0372(8) 0.0376(9) 0.0311(10) 0.0019(6) 0.0018(6) 0.0021(7)
P(4) 0.0378(8) 0.0373(9) 0.0284(9) -0.0014(6) 0.0006(7) 0.0010(7)
O(1) 0.052(2) 0.045(2) 0.039(3) 0.001(2) -0.005(2) 0.003(2)
O(2) 0.047(2) 0.042(2) 0.052(3) -0.004(2) -0.002(2) -0.004(2)
N(1) 0.047(3) 0.043(3) 0.053(4) 0.004(2) -0.014(3) -0.002(3)
C(1) 0.060(4) 0.049(4) 0.031(3) 0.016(3) 0.001(3) 0.001(3)
C(2) 0.047(3) 0.050(4) 0.037(4) -0.007(3) -0.002(3) 0.001(3)
C(3) 0.051(3) 0.035(3) 0.035(3) -0.004(2) -0.003(3) 0.008(3)
C(4) 0.049(3) 0.033(3) 0.041(3) 0.004(2) 0.002(3) -0.001(3)
C(5) 0.044(3) 0.033(3) 0.045(3) 0.009(2) 0.001(3) 0.002(3)
C(6) 0.043(3) 0.046(4) 0.031(3) -0.001(2) -0.004(3) 0.003(3)
C(7) 0.058(4) 0.045(4) 0.053(5) 0.008(3) -0.011(3) -0.001(3)
C(8) 0.086(6) 0.053(5) 0.063(6) 0.015(4) -0.006(5) -0.012(5)
C(9) 0.098(7) 0.067(6) 0.081(7) 0.033(5) -0.042(6) -0.021(6)
C(10) 0.091(6) 0.043(4) 0.060(5) -0.000(4) -0.013(5) -0.004(4)
C(11) 0.043(3) 0.051(4) 0.045(4) -0.000(3) 0.000(3) -0.007(3)
C(12) 0.052(4) 0.081(6) 0.059(6) 0.021(4) 0.009(4) -0.008(5)
C(13) 0.062(5) 0.099(8) 0.066(7) 0.023(5) -0.002(5) 0.008(6)
C(14) 0.047(5) 0.083(7) 0.090(9) 0.008(4) 0.015(5) -0.009(6)
C(15) 0.067(6) 0.103(8) 0.073(7) 0.002(5) 0.015(5) -0.043(6)
C(16) 0.059(5) 0.074(6) 0.055(5) 0.017(4) -0.004(4) -0.016(4)
C(17) 0.058(4) 0.049(4) 0.037(4) -0.003(3) 0.011(3) -0.006(3)
C(18) 0.060(4) 0.075(6) 0.048(5) -0.022(4) 0.002(4) -0.013(4)
C(19) 0.057(4) 0.089(7) 0.049(5) -0.039(4) 0.006(4) -0.007(5)
C(20) 0.119(9) 0.075(7) 0.063(7) -0.058(7) 0.024(7) -0.015(6)
C(21) 0.128(10) 0.051(5) 0.062(6) -0.025(6) 0.005(6) 0.006(5)
C(22) 0.059(4) 0.061(5) 0.060(5) -0.016(4) 0.001(4) -0.002(4)
C(23) 0.044(3) 0.033(3) 0.037(4) 0.004(2) 0.006(3) 0.002(2)
C(24) 0.047(3) 0.044(4) 0.034(3) 0.005(3) -0.003(3) 0.006(3)
C(25) 0.073(5) 0.044(4) 0.035(4) 0.017(3) -0.004(3) 0.003(3)
C(26) 0.050(4) 0.070(5) 0.040(4) 0.002(3) -0.002(3) 0.002(4)
C(27) 0.040(3) 0.052(4) 0.044(4) 0.007(3) 0.000(3) -0.002(3)
C(28) 0.050(3) 0.041(4) 0.028(3) 0.005(2) -0.001(3) 0.005(3)
C(29) 0.056(4) 0.032(3) 0.026(3) -0.011(2) -0.003(2) 0.005(2)
C(30) 0.045(3) 0.056(4) 0.039(4) -0.005(2) 0.007(3) -0.008(3)
C(31) 0.043(4) 0.063(5) 0.048(4) 0.010(3) -0.013(4) 0.002(4)
C(32) 0.046(4) 0.073(5) 0.052(5) 0.012(3) -0.006(4) 0.015(4)
C(33) 0.039(3) 0.096(7) 0.042(5) -0.006(4) 0.007(3) -0.006(4)
C(34) 0.045(3) 0.072(5) 0.032(4) 0.003(3) 0.001(3) -0.007(3)
C(35) 0.050(3) 0.044(4) 0.038(4) 0.002(3) -0.005(3) -0.000(3)
C(36) 0.062(4) 0.048(4) 0.044(4) 0.009(3) -0.006(3) -0.010(3)
C(37) 0.068(5) 0.047(4) 0.060(5) -0.000(3) -0.005(4) 0.001(4)
C(38) 0.076(5) 0.046(4) 0.052(5) -0.011(3) -0.010(4) -0.008(4)
C(39) 0.071(5) 0.077(6) 0.052(5) -0.005(4) -0.015(4) -0.011(5)
C(40) 0.054(4) 0.041(4) 0.053(4) -0.002(3) -0.004(3) -0.009(3)
C(41) 0.042(3) 0.042(3) 0.036(4) 0.012(2) 0.002(3) -0.004(3)
C(42) 0.049(3) 0.035(3) 0.042(5) 0.001(2) -0.001(3) 0.002(3)
C(43) 0.051(4) 0.051(4) 0.031(4) -0.014(3) -0.009(3) 0.004(3)
C(44) 0.084(6) 0.047(4) 0.053(6) 0.021(4) -0.018(4) 0.002(4)
C(45) 0.086(6) 0.063(5) 0.033(4) 0.029(4) -0.008(4) -0.001(4)
C(46) 0.046(3) 0.059(4) 0.035(4) 0.007(3) -0.001(3) 0.001(3)
C(47) 0.090(7) 0.070(6) 0.095(9) 0.006(6) 0.010(7) -0.002(6)

loop_
_atom_type_symbol
_atom_type_description
_atom_type_scat_dispersion_real
_atom_type_scat_dispersion_imag
_atom_type_scat_source
C C 0.003 0.002
;
International Tables for Crystallography
(1992, Vol. C, Tables 4.2.6.8 and 6.1.1.4)
;
H H 0.000 0.000
;
International Tables for Crystallography
(1992, Vol. C, Table 6.1.1.4)
;
Cl Cl 0.148 0.159
;
International Tables for Crystallography
(1992, Vol. C, Tables 4.2.6.8 and 6.1.1.4)
;
N N 0.006 0.003
;
International Tables for Crystallography
(1992, Vol. C, Tables 4.2.6.8 and 6.1.1.4)
;
P P 0.102 0.094
;
International Tables for Crystallography
(1992, Vol. C, Tables 4.2.6.8 and 6.1.1.4)
;
Rh Rh -1.118 0.919
;
International Tables for Crystallography
(1992, Vol. C, Tables 4.2.6.8 and 6.1.1.4)
;
O O 0.011 0.006
;
International Tables for Crystallography
(1992, Vol. C, Tables 4.2.6.8 and 6.1.1.4)
;

loop_
_geom_angle_atom_site_label_1
_geom_angle_atom_site_label_2
_geom_angle_atom_site_label_3
_geom_angle
_geom_angle_publ_flag
Rh(2) Rh(1) Cl(1) 103.88(5) yes
Rh(2) Rh(1) Cl(2) 100.45(5) yes
Rh(2) Rh(1) P(2) 84.73(4) yes
Rh(2) Rh(1) P(3) 83.33(5) yes
Cl(1) Rh(1) Cl(2) 88.96(6) yes
Cl(1) Rh(1) P(2) 89.84(6) yes
Cl(1) Rh(1) P(3) 172.29(7) yes
Cl(2) Rh(1) P(2) 174.82(7) yes
Cl(2) Rh(1) P(3) 87.01(7) yes
P(2) Rh(1) P(3) 93.59(6) yes
Rh(1) Rh(2) P(1) 92.04(5) yes
Rh(1) Rh(2) P(4) 90.23(4) yes
Rh(1) Rh(2) O(1) 118.64(14) yes
Rh(1) Rh(2) O(2) 160.44(15) yes
Rh(1) Rh(2) C(1) 79.7(2) yes
P(1) Rh(2) P(4) 172.40(7) yes
P(1) Rh(2) O(1) 87.30(17) yes
P(1) Rh(2) O(2) 88.41(17) yes
P(1) Rh(2) C(1) 93.5(2) yes
P(4) Rh(2) O(1) 85.25(17) yes
P(4) Rh(2) O(2) 87.03(17) yes
P(4) Rh(2) C(1) 94.1(2) yes
O(1) Rh(2) O(2) 41.8(2) yes
O(1) Rh(2) C(1) 161.6(2) yes
O(2) Rh(2) C(1) 119.8(2) yes
Rh(2) P(1) C(2) 111.4(2) yes
Rh(2) P(1) C(11) 118.7(2) yes
Rh(2) P(1) C(17) 112.7(2) yes
C(2) P(1) C(11) 103.9(3) yes
C(2) P(1) C(17) 107.4(3) yes
C(11) P(1) C(17) 101.8(3) yes
Rh(1) P(2) C(2) 111.1(2) yes
Rh(1) P(2) C(3) 119.7(2) yes
Rh(1) P(2) C(23) 113.4(2) yes
C(2) P(2) C(3) 102.2(3) yes
C(2) P(2) C(23) 103.5(3) yes
C(3) P(2) C(23) 105.1(3) yes
Rh(1) P(3) C(5) 121.6(2) yes
Rh(1) P(3) C(6) 111.1(2) yes
Rh(1) P(3) C(29) 113.7(2) yes
C(5) P(3) C(6) 103.1(3) yes
C(5) P(3) C(29) 100.4(3) yes
C(6) P(3) C(29) 105.1(3) yes
Rh(2) P(4) C(6) 111.1(2) yes
Rh(2) P(4) C(35) 115.1(2) yes
Rh(2) P(4) C(41) 119.1(2) yes
C(6) P(4) C(35) 104.3(3) yes
C(6) P(4) C(41) 106.6(3) yes
C(35) P(4) C(41) 99.1(3) yes
Rh(2) O(1) O(2) 68.4(3) yes
Rh(2) O(2) O(1) 69.7(3) yes
C(1) N(1) C(7) 174.4(7) yes
Rh(2) C(1) N(1) 171.4(6) yes
P(1) C(2) P(2) 109.1(4) yes
P(2) C(3) C(4) 115.3(5) yes
C(3) C(4) C(5) 112.3(6) yes
P(3) C(5) C(4) 112.5(5) yes
P(3) C(6) P(4) 108.4(3) yes
N(1) C(7) C(8) 107.1(7) yes
N(1) C(7) C(9) 106.0(7) yes
N(1) C(7) C(10) 106.7(7) yes
C(8) C(7) C(9) 110.9(8) yes
C(8) C(7) C(10) 113.1(7) yes
C(9) C(7) C(10) 112.6(8) yes
P(1) C(11) C(12) 116.9(7) yes
P(1) C(11) C(16) 121.9(6) yes
C(12) C(11) C(16) 120.9(8) yes
C(11) C(12) C(13) 119.3(10) yes
C(12) C(13) C(14) 118.7(10) yes
C(13) C(14) C(15) 121.0(10) yes
C(14) C(15) C(16) 120.6(11) yes
C(11) C(16) C(15) 118.1(9) yes
P(1) C(17) C(18) 116.8(6) yes
P(1) C(17) C(22) 123.7(6) yes
C(18) C(17) C(22) 119.4(8) yes
C(17) C(18) C(19) 119.2(9) yes
C(18) C(19) C(20) 123.2(9) yes
C(19) C(20) C(21) 115.3(11) yes
C(20) C(21) C(22) 123.9(10) yes
C(17) C(22) C(21) 119.0(9) yes
P(2) C(23) C(24) 122.2(5) yes
P(2) C(23) C(28) 120.7(5) yes
C(24) C(23) C(28) 117.0(7) yes
C(23) C(24) C(25) 121.0(7) yes
C(24) C(25) C(26) 120.2(8) yes
C(25) C(26) C(27) 120.9(7) yes
C(26) C(27) C(28) 119.0(7) yes
C(23) C(28) C(27) 121.9(7) yes
P(3) C(29) C(30) 119.8(5) yes
P(3) C(29) C(34) 122.1(5) yes
C(30) C(29) C(34) 118.0(7) yes
C(29) C(30) C(31) 122.9(8) yes
C(30) C(31) C(32) 118.8(8) yes
C(31) C(32) C(33) 120.0(7) yes
C(32) C(33) C(34) 119.7(8) yes
C(29) C(34) C(33) 120.6(7) yes
P(4) C(35) C(36) 122.6(6) yes
P(4) C(35) C(40) 117.7(6) yes
C(36) C(35) C(40) 119.7(7) yes
C(35) C(36) C(37) 118.4(8) yes
C(36) C(37) C(38) 121.3(8) yes
C(37) C(38) C(39) 119.0(9) yes
C(38) C(39) C(40) 121.7(9) yes
C(35) C(40) C(39) 119.7(7) yes
P(4) C(41) C(42) 122.2(5) yes
P(4) C(41) C(46) 118.8(5) yes
C(42) C(41) C(46) 118.4(7) yes
C(41) C(42) C(43) 120.6(7) yes
C(42) C(43) C(44) 120.5(7) yes
C(43) C(44) C(45) 120.9(8) yes
C(44) C(45) C(46) 120.7(9) yes
C(41) C(46) C(45) 118.7(7) yes
Cl(3) C(47) Cl(4) 112.4(7) yes
P(1) C(2) H(1) 109.9 no
P(1) C(2) H(2) 109.9 no
P(2) C(2) H(1) 109.9 no
P(2) C(2) H(2) 109.9 no
H(1) C(2) H(2) 108.3 no
P(2) C(3) H(3) 108.4 no
P(2) C(3) H(4) 108.4 no
C(4) C(3) H(3) 108.4 no
C(4) C(3) H(4) 108.4 no
H(3) C(3) H(4) 107.5 no
C(3) C(4) H(5) 109.1 no
C(3) C(4) H(6) 109.1 no
C(5) C(4) H(5) 109.2 no
C(5) C(4) H(6) 109.1 no
H(5) C(4) H(6) 107.9 no
P(3) C(5) H(7) 109.1 no
P(3) C(5) H(8) 109.1 no
C(4) C(5) H(7) 109.1 no
C(4) C(5) H(8) 109.1 no
H(7) C(5) H(8) 107.9 no
P(3) C(6) H(9) 110.0 no
P(3) C(6) H(10) 110.0 no
P(4) C(6) H(9) 110.0 no
P(4) C(6) H(10) 110.0 no
H(9) C(6) H(10) 108.4 no
C(7) C(8) H(11) 109.5 no
C(7) C(8) H(12) 109.5 no
C(7) C(8) H(13) 109.5 no
H(11) C(8) H(12) 109.5 no
H(11) C(8) H(13) 109.5 no
H(12) C(8) H(13) 109.5 no
C(7) C(9) H(14) 109.5 no
C(7) C(9) H(15) 109.5 no
C(7) C(9) H(16) 109.5 no
H(14) C(9) H(15) 109.5 no
H(14) C(9) H(16) 109.5 no
H(15) C(9) H(16) 109.5 no
C(7) C(10) H(17) 109.5 no
C(7) C(10) H(18) 109.5 no
C(7) C(10) H(19) 109.5 no
H(17) C(10) H(18) 109.5 no
H(17) C(10) H(19) 109.5 no
H(18) C(10) H(19) 109.5 no
C(11) C(12) H(20) 120.3 no
C(13) C(12) H(20) 120.3 no
C(12) C(13) H(21) 120.7 no
C(14) C(13) H(21) 120.6 no
C(13) C(14) H(22) 119.5 no
C(15) C(14) H(22) 119.5 no
C(14) C(15) H(23) 119.7 no
C(16) C(15) H(23) 119.7 no
C(11) C(16) H(24) 120.9 no
C(15) C(16) H(24) 120.9 no
C(17) C(18) H(25) 120.4 no
C(19) C(18) H(25) 120.4 no
C(18) C(19) H(26) 118.4 no
C(20) C(19) H(26) 118.4 no
C(19) C(20) H(27) 122.3 no
C(21) C(20) H(27) 122.3 no
C(20) C(21) H(28) 118.1 no
C(22) C(21) H(28) 118.1 no
C(17) C(22) H(29) 120.5 no
C(21) C(22) H(29) 120.5 no
C(23) C(24) H(30) 119.5 no
C(25) C(24) H(30) 119.5 no
C(24) C(25) H(31) 119.9 no
C(26) C(25) H(31) 119.9 no
C(25) C(26) H(32) 119.6 no
C(27) C(26) H(32) 119.6 no
C(26) C(27) H(33) 120.5 no
C(28) C(27) H(33) 120.5 no
C(23) C(28) H(34) 119.0 no
C(27) C(28) H(34) 119.1 no
C(29) C(30) H(35) 118.6 no
C(31) C(30) H(35) 118.6 no
C(30) C(31) H(36) 120.6 no
C(32) C(31) H(36) 120.6 no
C(31) C(32) H(37) 120.0 no
C(33) C(32) H(37) 120.0 no
C(32) C(33) H(38) 120.1 no
C(34) C(33) H(38) 120.1 no
C(29) C(34) H(39) 119.7 no
C(33) C(34) H(39) 119.7 no
C(35) C(36) H(40) 120.8 no
C(37) C(36) H(40) 120.8 no
C(36) C(37) H(41) 119.3 no
C(38) C(37) H(41) 119.3 no
C(37) C(38) H(42) 120.5 no
C(39) C(38) H(42) 120.5 no
C(38) C(39) H(43) 119.2 no
C(40) C(39) H(43) 119.2 no
C(35) C(40) H(44) 120.1 no
C(39) C(40) H(44) 120.1 no
C(41) C(42) H(45) 119.7 no
C(43) C(42) H(45) 119.7 no
C(42) C(43) H(46) 119.7 no
C(44) C(43) H(46) 119.7 no
C(43) C(44) H(47) 119.6 no
C(45) C(44) H(47) 119.6 no
C(44) C(45) H(48) 119.7 no
C(46) C(45) H(48) 119.7 no
C(41) C(46) H(49) 120.6 no
C(45) C(46) H(49) 120.6 no
Cl(3) C(47) H(50) 109.1 no
Cl(3) C(47) H(51) 109.1 no
Cl(4) C(47) H(50) 109.1 no
Cl(4) C(47) H(51) 109.1 no
H(50) C(47) H(51) 107.9 no

loop_
_geom_bond_atom_site_label_1
_geom_bond_atom_site_label_2
_geom_bond_distance
_geom_bond_publ_flag
Rh(1) Rh(2) 2.7637(7) yes
Rh(1) Cl(1) 2.4278(19) yes
Rh(1) Cl(2) 2.412(2) yes
Rh(1) P(2) 2.2259(19) yes
Rh(1) P(3) 2.2112(19) yes
Rh(2) P(1) 2.363(2) yes
Rh(2) P(4) 2.3650(19) yes
Rh(2) O(1) 2.039(5) yes
Rh(2) O(2) 2.021(5) yes
Rh(2) C(1) 1.950(8) yes
Cl(3) C(47) 1.799(14) yes
Cl(4) C(47) 1.683(12) yes
P(1) C(2) 1.846(8) yes
P(1) C(11) 1.841(8) yes
P(1) C(17) 1.827(8) yes
P(2) C(2) 1.850(8) yes
P(2) C(3) 1.841(7) yes
P(2) C(23) 1.831(8) yes
P(3) C(5) 1.840(7) yes
P(3) C(6) 1.847(8) yes
P(3) C(29) 1.860(8) yes
P(4) C(6) 1.858(7) yes
P(4) C(35) 1.844(8) yes
P(4) C(41) 1.836(7) yes
O(1) O(2) 1.449(7) yes
N(1) C(1) 1.189(10) yes
N(1) C(7) 1.457(10) yes
C(3) C(4) 1.554(10) yes
C(4) C(5) 1.551(11) yes
C(7) C(8) 1.518(14) yes
C(7) C(9) 1.539(15) yes
C(7) C(10) 1.515(13) yes
C(11) C(12) 1.417(13) yes
C(11) C(16) 1.365(14) yes
C(12) C(13) 1.403(15) yes
C(13) C(14) 1.398(17) yes
C(14) C(15) 1.349(16) yes
C(15) C(16) 1.425(15) yes
C(17) C(18) 1.427(12) yes
C(17) C(22) 1.368(13) yes
C(18) C(19) 1.407(15) yes
C(19) C(20) 1.390(16) yes
C(20) C(21) 1.396(19) yes
C(21) C(22) 1.425(15) yes
C(23) C(24) 1.422(10) yes
C(23) C(28) 1.398(10) yes
C(24) C(25) 1.391(11) yes
C(25) C(26) 1.373(13) yes
C(26) C(27) 1.390(12) yes
C(27) C(28) 1.403(11) yes
C(29) C(30) 1.383(11) yes
C(29) C(34) 1.399(11) yes
C(30) C(31) 1.388(11) yes
C(31) C(32) 1.381(14) yes
C(32) C(33) 1.413(13) yes
C(33) C(34) 1.390(11) yes
C(35) C(36) 1.406(11) yes
C(35) C(40) 1.386(11) yes
C(36) C(37) 1.439(13) yes
C(37) C(38) 1.355(13) yes
C(38) C(39) 1.392(14) yes
C(39) C(40) 1.394(13) yes
C(41) C(42) 1.410(11) yes
C(41) C(46) 1.417(11) yes
C(42) C(43) 1.389(10) yes
C(43) C(44) 1.351(12) yes
C(44) C(45) 1.383(14) yes
C(45) C(46) 1.403(12) yes
C(2) H(1) 0.990 no
C(2) H(2) 0.990 no
C(3) H(3) 0.990 no
C(3) H(4) 0.990 no
C(4) H(5) 0.990 no
C(4) H(6) 0.990 no
C(5) H(7) 0.990 no
C(5) H(8) 0.990 no
C(6) H(9) 0.990 no
C(6) H(10) 0.990 no
C(8) H(11) 0.980 no
C(8) H(12) 0.980 no
C(8) H(13) 0.980 no
C(9) H(14) 0.980 no
C(9) H(15) 0.980 no
C(9) H(16) 0.980 no
C(10) H(17) 0.980 no
C(10) H(18) 0.980 no
C(10) H(19) 0.980 no
C(12) H(20) 0.950 no
C(13) H(21) 0.950 no
C(14) H(22) 0.950 no
C(15) H(23) 0.950 no
C(16) H(24) 0.950 no
C(18) H(25) 0.950 no
C(19) H(26) 0.950 no
C(20) H(27) 0.950 no
C(21) H(28) 0.950 no
C(22) H(29) 0.950 no
C(24) H(30) 0.950 no
C(25) H(31) 0.950 no
C(26) H(32) 0.950 no
C(27) H(33) 0.950 no
C(28) H(34) 0.950 no
C(30) H(35) 0.950 no
C(31) H(36) 0.950 no
C(32) H(37) 0.950 no
C(33) H(38) 0.950 no
C(34) H(39) 0.950 no
C(36) H(40) 0.950 no
C(37) H(41) 0.950 no
C(38) H(42) 0.950 no
C(39) H(43) 0.950 no
C(40) H(44) 0.950 no
C(42) H(45) 0.950 no
C(43) H(46) 0.950 no
C(44) H(47) 0.950 no
C(45) H(48) 0.950 no
C(46) H(49) 0.950 no
C(47) H(50) 0.990 no
C(47) H(51) 0.990 no
